data_7155398
loop_
_publ_author_name
'Van Mileghem, Seger'
'Egle, Brecht'
'Gilles, Philippe'
'Veryser, Cedrick'
'Van Meervelt, Luc'
'De Borggraeve, Wim M.'

_publ_section_title
;
 Carbonylation as a novel method for the assembly of pyrazine based
 oligoamide alpha-helix mimetics.
;
_journal_issue 2
_journal_name_full 'Organic &amp; biomolecular chemistry'
_journal_page_first 373
_journal_page_last 378
_journal_paper_doi 10.1039/c6ob02358d
_journal_volume 15
_journal_year 2017
_chemical_formula_moiety 'C11 H17 N5 O2'
_chemical_formula_sum 'C11 H17 N5 O2'
_chemical_formula_weight 251.29
_space_group_crystal_system orthorhombic
_space_group_IT_number 19
_space_group_name_Hall 'P 2ac 2ab'
_space_group_name_H-M_alt 'P 21 21 21'
_symmetry_space_group_name_Hall 'P 2ac 2ab'
_symmetry_space_group_name_H-M 'P 21 21 21'
_atom_sites_solution_hydrogens geom
_atom_sites_solution_primary direct
_audit_creation_date 2016-06-08
_audit_creation_method
;
Olex2 1.2
(compiled 2016.02.19 svn.r3266 for OlexSys, GUI svn.r5155)
;
_audit_update_record
;
2016-10-27 deposited with the CCDC.
2016-11-29 downloaded from the CCDC.
;
_cell_angle_alpha 90
_cell_angle_beta 90
_cell_angle_gamma 90
_cell_formula_units_Z 4
_cell_length_a 12.7749(11)
_cell_length_b 10.4901(10)
_cell_length_c 9.5080(13)
_cell_measurement_reflns_used 2462
_cell_measurement_temperature 150
_cell_measurement_theta_max 26.6490
_cell_measurement_theta_min 2.6590
_cell_volume 1274.2(2)
_computing_cell_refinement 'CrysAlisPro 1.171.38.41 (Rigaku OD, 2015)'
_computing_data_collection 'CrysAlisPro 1.171.38.41 (Rigaku OD, 2015)'
_computing_data_reduction 'CrysAlisPro 1.171.38.41 (Rigaku OD, 2015)'
_computing_molecular_graphics 'Olex2 (Dolomanov et al., 2009)'
_computing_publication_material 'Olex2 (Dolomanov et al., 2009)'
_computing_structure_refinement 'ShelXL (Sheldrick, 2015)'
_computing_structure_solution 'ShelXS (Sheldrick, 2008)'
_diffrn_ambient_environment N~2~
_diffrn_ambient_temperature 150
_diffrn_detector 'CCD plate'
_diffrn_detector_area_resol_mean 15.9631
_diffrn_detector_type Eos
_diffrn_measured_fraction_theta_full 0.997
_diffrn_measured_fraction_theta_max 0.997
_diffrn_measurement_details
;
List of Runs (angles in degrees, time in seconds):

  # Type    Start    End  Width  t~exp~   \w     \q     \k     \f   Frames
#--------------------------------------------------------------------------
  1  \w    -20.00  25.00   1.00    5.00    --  -17.00 -99.00-120.00   45
  2  \w    -86.00   4.00   1.00    5.00    --  -17.00 -57.00  30.00   90
  3  \w    -50.00  40.00   1.00    5.00    --   19.03 -57.00-120.00   90
  4  \w    -47.00  37.00   1.00    5.00    --  -17.00  77.00  30.00   84
;
_diffrn_measurement_device 'four-circle diffractometer'
_diffrn_measurement_device_type 'SuperNova, Single source at offset, Eos'
_diffrn_measurement_method '\w scans'
_diffrn_orient_matrix_type 'CrysAlisPro convention (1999,Acta A55,543-557)'
_diffrn_orient_matrix_UB_11 -0.0099402000
_diffrn_orient_matrix_UB_12 -0.0191859000
_diffrn_orient_matrix_UB_13 -0.0702035000
_diffrn_orient_matrix_UB_21 0.0035037000
_diffrn_orient_matrix_UB_22 0.0644148000
_diffrn_orient_matrix_UB_23 -0.0224421000
_diffrn_orient_matrix_UB_31 0.0545117000
_diffrn_orient_matrix_UB_32 -0.0075619000
_diffrn_orient_matrix_UB_33 -0.0114071000
_diffrn_radiation_monochromator mirror
_diffrn_radiation_probe x-ray
_diffrn_radiation_type MoK\a
_diffrn_radiation_wavelength 0.71073
_diffrn_reflns_av_R_equivalents 0.0267
_diffrn_reflns_av_unetI/netI 0.0346
_diffrn_reflns_Laue_measured_fraction_full 0.997
_diffrn_reflns_Laue_measured_fraction_max 0.997
_diffrn_reflns_limit_h_max 15
_diffrn_reflns_limit_h_min -15
_diffrn_reflns_limit_k_max 11
_diffrn_reflns_limit_k_min -13
_diffrn_reflns_limit_l_max 11
_diffrn_reflns_limit_l_min -11
_diffrn_reflns_number 7542
_diffrn_reflns_point_group_measured_fraction_full 0.997
_diffrn_reflns_point_group_measured_fraction_max 0.998
_diffrn_reflns_theta_full 25.242
_diffrn_reflns_theta_max 26.367
_diffrn_reflns_theta_min 2.512
_diffrn_source 'micro-focus sealed X-ray tube'
_diffrn_source_type 'SuperNova (Mo) X-ray Source'
_exptl_absorpt_coefficient_mu 0.094
_exptl_absorpt_correction_T_max 1.00000
_exptl_absorpt_correction_T_min 0.80507
_exptl_absorpt_correction_type multi-scan
_exptl_absorpt_process_details
;
CrysAlisPro 1.171.38.41 (Rigaku Oxford Diffraction, 2015)
Empirical absorption correction using spherical harmonics,
 implemented in SCALE3 ABSPACK scaling algorithm.
;
_exptl_crystal_colour colourless
_exptl_crystal_colour_primary colourless
_exptl_crystal_density_diffrn 1.310
_exptl_crystal_description block
_exptl_crystal_F_000 536
_exptl_crystal_size_max 0.5
_exptl_crystal_size_mid 0.35
_exptl_crystal_size_min 0.25
_refine_diff_density_max 0.128
_refine_diff_density_min -0.177
_refine_diff_density_rms 0.038
_refine_ls_abs_structure_details
;
 Flack x determined using 786 quotients [(I+)-(I-)]/[(I+)+(I-)]
 (Parsons, Flack and Wagner, Acta Cryst. B69 (2013) 249-259).
;
_refine_ls_abs_structure_Flack 0.8(7)
_refine_ls_extinction_method none
_refine_ls_goodness_of_fit_ref 1.064
_refine_ls_hydrogen_treatment constr
_refine_ls_matrix_type full
_refine_ls_number_parameters 165
_refine_ls_number_reflns 2589
_refine_ls_number_restraints 0
_refine_ls_restrained_S_all 1.064
_refine_ls_R_factor_all 0.0511
_refine_ls_R_factor_gt 0.0393
_refine_ls_shift/su_max 0.000
_refine_ls_shift/su_mean 0.000
_refine_ls_structure_factor_coef Fsqd
_refine_ls_weighting_details 'w=1/[\s^2^(Fo^2^)+(0.0418P)^2^+0.1419P] where P=(Fo^2^+2Fc^2^)/3'
_refine_ls_weighting_scheme calc
_refine_ls_wR_factor_gt 0.0869
_refine_ls_wR_factor_ref 0.0945
_reflns_Friedel_coverage 0.727
_reflns_Friedel_fraction_full 0.998
_reflns_Friedel_fraction_max 0.998
_reflns_number_gt 2198
_reflns_number_total 2589
_reflns_threshold_expression 'I > 2\s(I)'
_cod_data_source_file c6ob02358d2.cif
_cod_data_source_block wdb1004
_cod_depositor_comments 'Adding full bibliography for 7155396--7155398.cif.'
_cod_database_code 7155398
_chemical_oxdiff_formula 'C31 H35 N9 O7'
_chemical_oxdiff_usercomment PG36
_shelx_space_group_comment
;
The symmetry employed for this shelxl refinement is uniquely defined
by the following loop, which should always be used as a source of
symmetry information in preference to the above space-group names.
They are only intended as comments.
;
_reflns_odcompleteness_completeness 99.80
_reflns_odcompleteness_iscentric 1
_reflns_odcompleteness_theta 26.32
_olex2_refinement_description
;
1. Fixed Uiso
 At 1.2 times of:
  All C(H) groups, All C(H,H) groups, All N(H,H) groups
 At 1.5 times of:
  All C(H,H,H) groups
2.a Secondary CH2 refined with riding coordinates:
 C13(H13A,H13B), C14(H14A,H14B), C16(H16A,H16B), C17(H17A,H17B)
2.b Aromatic/amide H refined with riding coordinates:
 C5(H5)
2.c X=CH2 refined with riding coordinates:
 N9(H9A,H9B)
2.d Idealised Me refined as rotating group:
 C8(H8A,H8B,H8C), C18(H18A,H18B,H18C)
;
_shelx_shelxl_version_number 2014/7
_olex2_date_sample_data_collection 2016-06-07
_olex2_submission_special_instructions 'No special instructions were received'
_oxdiff_exptl_absorpt_empirical_details
;
Empirical correction (ABSPACK) includes:
- Absorption correction using spherical harmonics
- Frame scaling
;
_oxdiff_exptl_absorpt_empirical_full_max 1.307
_oxdiff_exptl_absorpt_empirical_full_min 0.856

loop_
_space_group_symop_operation_xyz
'x, y, z'
'-x+1/2, -y, z+1/2'
'x+1/2, -y+1/2, -z'
'-x, y+1/2, -z+1/2'

loop_
_atom_site_label
_atom_site_type_symbol
_atom_site_fract_x
_atom_site_fract_y
_atom_site_fract_z
_atom_site_U_iso_or_equiv
_atom_site_adp_type
_atom_site_occupancy
_atom_site_site_symmetry_order
_atom_site_calc_flag
_atom_site_refinement_flags_posn
N1 N 0.37561(15) 0.90966(19) 0.0518(2) 0.0294(5) Uani 1 1 d .
C2 C 0.42030(17) 0.7981(2) 0.0529(3) 0.0274(5) Uani 1 1 d .
C3 C 0.38521(18) 0.6923(2) -0.0287(3) 0.0282(5) Uani 1 1 d .
N4 N 0.30252(16) 0.70556(19) -0.1115(3) 0.0335(5) Uani 1 1 d .
C5 C 0.2551(2) 0.8220(2) -0.1120(3) 0.0351(6) Uani 1 1 d .
H5 H 0.1952 0.8341 -0.1697 0.042 Uiso 1 1 calc R
C6 C 0.29026(17) 0.9220(2) -0.0325(3) 0.0298(6) Uani 1 1 d .
O7 O 0.50576(13) 0.77629(16) 0.1336(2) 0.0344(4) Uani 1 1 d .
C8 C 0.5413(2) 0.8833(3) 0.2151(3) 0.0410(7) Uani 1 1 d .
H8A H 0.5507 0.9572 0.1533 0.062 Uiso 1 1 calc GR
H8B H 0.6082 0.8622 0.2600 0.062 Uiso 1 1 calc GR
H8C H 0.4893 0.9035 0.2875 0.062 Uiso 1 1 calc GR
N9 N 0.43444(15) 0.5792(2) -0.0201(2) 0.0338(5) Uani 1 1 d .
H9A H 0.4117 0.5139 -0.0695 0.041 Uiso 1 1 calc R
H9B H 0.4894 0.5705 0.0350 0.041 Uiso 1 1 calc R
C10 C 0.23195(18) 1.0460(2) -0.0332(3) 0.0319(6) Uani 1 1 d .
O11 O 0.13541(13) 1.04539(16) -0.0354(2) 0.0433(5) Uani 1 1 d .
N12 N 0.28696(15) 1.15623(18) -0.0295(3) 0.0364(6) Uani 1 1 d .
C13 C 0.39825(19) 1.1709(2) -0.0627(4) 0.0429(8) Uani 1 1 d .
H13A H 0.4315 1.0859 -0.0692 0.051 Uiso 1 1 calc R
H13B H 0.4333 1.2191 0.0134 0.051 Uiso 1 1 calc R
C14 C 0.4114(2) 1.2406(2) -0.2000(3) 0.0424(8) Uani 1 1 d .
H14A H 0.4869 1.2533 -0.2190 0.051 Uiso 1 1 calc R
H14B H 0.3819 1.1884 -0.2772 0.051 Uiso 1 1 calc R
N15 N 0.35908(17) 1.36383(19) -0.1968(2) 0.0326(5) Uani 1 1 d .
C16 C 0.2476(2) 1.3468(3) -0.1658(3) 0.0396(7) Uani 1 1 d .
H16A H 0.2144 1.2972 -0.2422 0.048 Uiso 1 1 calc R
H16B H 0.2130 1.4311 -0.1612 0.048 Uiso 1 1 calc R
C17 C 0.23288(19) 1.2785(2) -0.0287(3) 0.0362(6) Uani 1 1 d .
H17A H 0.2604 1.3318 0.0489 0.043 Uiso 1 1 calc R
H17B H 0.1573 1.2645 -0.0120 0.043 Uiso 1 1 calc R
C18 C 0.3728(3) 1.4315(3) -0.3294(3) 0.0549(9) Uani 1 1 d .
H18A H 0.4477 1.4404 -0.3496 0.082 Uiso 1 1 calc GR
H18B H 0.3409 1.5162 -0.3225 0.082 Uiso 1 1 calc GR
H18C H 0.3392 1.3835 -0.4053 0.082 Uiso 1 1 calc GR

loop_
_atom_site_aniso_label
_atom_site_aniso_U_11
_atom_site_aniso_U_22
_atom_site_aniso_U_33
_atom_site_aniso_U_23
_atom_site_aniso_U_13
_atom_site_aniso_U_12
N1 0.0238(10) 0.0270(10) 0.0374(13) 0.0013(10) 0.0022(10) -0.0019(8)
C2 0.0212(11) 0.0299(13) 0.0311(13) 0.0022(11) 0.0017(11) -0.0041(10)
C3 0.0262(12) 0.0253(12) 0.0331(14) 0.0049(11) 0.0021(11) -0.0019(10)
N4 0.0288(11) 0.0298(11) 0.0420(13) -0.0012(11) -0.0038(11) 0.0000(9)
C5 0.0277(13) 0.0349(14) 0.0428(16) 0.0020(13) -0.0057(13) -0.0010(11)
C6 0.0234(12) 0.0266(12) 0.0394(15) 0.0025(12) 0.0026(12) -0.0020(10)
O7 0.0288(9) 0.0322(9) 0.0420(11) -0.0043(9) -0.0073(8) 0.0014(8)
C8 0.0332(14) 0.0425(17) 0.0475(17) -0.0120(14) -0.0102(13) 0.0012(12)
N9 0.0301(11) 0.0274(11) 0.0440(13) -0.0011(11) -0.0069(11) 0.0004(9)
C10 0.0271(12) 0.0319(13) 0.0368(15) 0.0020(13) 0.0009(12) -0.0006(11)
O11 0.0219(9) 0.0396(10) 0.0685(14) 0.0040(11) -0.0015(10) 0.0005(8)
N12 0.0230(10) 0.0257(11) 0.0605(15) 0.0016(12) 0.0090(11) 0.0030(8)
C13 0.0236(13) 0.0261(12) 0.079(2) 0.0051(15) 0.0086(14) 0.0030(11)
C14 0.0345(15) 0.0275(14) 0.065(2) -0.0090(15) 0.0184(15) -0.0034(12)
N15 0.0335(11) 0.0283(11) 0.0359(12) 0.0028(10) -0.0003(10) -0.0003(10)
C16 0.0323(14) 0.0364(15) 0.0502(18) -0.0014(14) -0.0094(13) 0.0035(12)
C17 0.0240(12) 0.0297(14) 0.0547(18) -0.0033(14) 0.0053(13) 0.0054(10)
C18 0.068(2) 0.058(2) 0.0390(18) 0.0075(16) 0.0013(16) -0.0083(18)

loop_
_atom_type_symbol
_atom_type_description
_atom_type_scat_dispersion_real
_atom_type_scat_dispersion_imag
_atom_type_scat_source
C C 0.0033 0.0016 'International Tables Vol C Tables 4.2.6.8 and 6.1.1.4'
H H 0.0000 0.0000 'International Tables Vol C Tables 4.2.6.8 and 6.1.1.4'
N N 0.0061 0.0033 'International Tables Vol C Tables 4.2.6.8 and 6.1.1.4'
O O 0.0106 0.0060 'International Tables Vol C Tables 4.2.6.8 and 6.1.1.4'

loop_
_geom_angle_atom_site_label_1
_geom_angle_atom_site_label_2
_geom_angle_atom_site_label_3
_geom_angle
C2 N1 C6 116.2(2)
N1 C2 C3 123.9(2)
N1 C2 O7 120.7(2)
O7 C2 C3 115.5(2)
N4 C3 C2 119.5(2)
N4 C3 N9 120.1(2)
N9 C3 C2 120.4(2)
C3 N4 C5 116.8(2)
N4 C5 H5 118.7
N4 C5 C6 122.6(2)
C6 C5 H5 118.7
N1 C6 C5 121.0(2)
N1 C6 C10 118.9(2)
C5 C6 C10 120.0(2)
C2 O7 C8 115.35(19)
O7 C8 H8A 109.5
O7 C8 H8B 109.5
O7 C8 H8C 109.5
H8A C8 H8B 109.5
H8A C8 H8C 109.5
H8B C8 H8C 109.5
C3 N9 H9A 120.0
C3 N9 H9B 120.0
H9A N9 H9B 120.0
O11 C10 C6 119.5(2)
O11 C10 N12 121.6(2)
N12 C10 C6 118.90(19)
C10 N12 C13 126.1(2)
C10 N12 C17 120.39(19)
C17 N12 C13 111.64(19)
N12 C13 H13A 109.6
N12 C13 H13B 109.6
N12 C13 C14 110.2(2)
H13A C13 H13B 108.1
C14 C13 H13A 109.6
C14 C13 H13B 109.6
C13 C14 H14A 109.4
C13 C14 H14B 109.4
H14A C14 H14B 108.0
N15 C14 C13 111.2(2)
N15 C14 H14A 109.4
N15 C14 H14B 109.4
C14 N15 C16 110.00(19)
C14 N15 C18 111.0(2)
C18 N15 C16 110.5(2)
N15 C16 H16A 109.5
N15 C16 H16B 109.5
N15 C16 C17 110.8(2)
H16A C16 H16B 108.1
C17 C16 H16A 109.5
C17 C16 H16B 109.5
N12 C17 C16 110.9(2)
N12 C17 H17A 109.5
N12 C17 H17B 109.5
C16 C17 H17A 109.5
C16 C17 H17B 109.5
H17A C17 H17B 108.0
N15 C18 H18A 109.5
N15 C18 H18B 109.5
N15 C18 H18C 109.5
H18A C18 H18B 109.5
H18A C18 H18C 109.5
H18B C18 H18C 109.5

loop_
_geom_bond_atom_site_label_1
_geom_bond_atom_site_label_2
_geom_bond_distance
N1 C2 1.302(3)
N1 C6 1.359(3)
C2 C3 1.426(3)
C2 O7 1.354(3)
C3 N4 1.325(3)
C3 N9 1.345(3)
N4 C5 1.363(3)
C5 H5 0.9500
C5 C6 1.369(4)
C6 C10 1.499(3)
O7 C8 1.437(3)
C8 H8A 0.9800
C8 H8B 0.9800
C8 H8C 0.9800
N9 H9A 0.8800
N9 H9B 0.8800
C10 O11 1.234(3)
C10 N12 1.353(3)
N12 C13 1.464(3)
N12 C17 1.457(3)
C13 H13A 0.9900
C13 H13B 0.9900
C13 C14 1.506(4)
C14 H14A 0.9900
C14 H14B 0.9900
C14 N15 1.455(3)
N15 C16 1.465(3)
N15 C18 1.458(4)
C16 H16A 0.9900
C16 H16B 0.9900
C16 C17 1.499(4)
C17 H17A 0.9900
C17 H17B 0.9900
C18 H18A 0.9800
C18 H18B 0.9800
C18 H18C 0.9800

loop_
_geom_torsion_atom_site_label_1
_geom_torsion_atom_site_label_2
_geom_torsion_atom_site_label_3
_geom_torsion_atom_site_label_4
_geom_torsion
N1 C2 C3 N4 0.1(4)
N1 C2 C3 N9 -178.8(2)
N1 C2 O7 C8 0.0(3)
N1 C6 C10 O11 -138.8(3)
N1 C6 C10 N12 40.3(4)
C2 N1 C6 C5 -0.6(4)
C2 N1 C6 C10 177.0(2)
C2 C3 N4 C5 -0.6(4)
C3 C2 O7 C8 179.7(2)
C3 N4 C5 C6 0.5(4)
N4 C5 C6 N1 0.1(4)
N4 C5 C6 C10 -177.5(2)
C5 C6 C10 O11 38.8(4)
C5 C6 C10 N12 -142.1(3)
C6 N1 C2 C3 0.5(3)
C6 N1 C2 O7 -179.9(2)
C6 C10 N12 C13 17.7(4)
C6 C10 N12 C17 -179.4(3)
O7 C2 C3 N4 -179.5(2)
O7 C2 C3 N9 1.6(3)
N9 C3 N4 C5 178.3(2)
C10 N12 C13 C14 109.0(3)
C10 N12 C17 C16 -109.6(3)
O11 C10 N12 C13 -163.2(3)
O11 C10 N12 C17 -0.3(4)
N12 C13 C14 N15 56.6(3)
C13 N12 C17 C16 55.6(3)
C13 C14 N15 C16 -57.9(3)
C13 C14 N15 C18 179.4(2)
C14 N15 C16 C17 57.6(3)
N15 C16 C17 N12 -56.6(3)
C17 N12 C13 C14 -55.2(3)
C18 N15 C16 C17 -179.4(2)
